data_4104192
loop_
_publ_author_name
'Jie-Peng Zhang'
'Xiao-Ming Chen'

_publ_section_title
;
 Optimized Acetylene/Carbon Dioxide Sorption in a Dynamic Porous Crystal
;
_journal_name_full 'Journal of the American Chemical Society'
_journal_page_first 5516
_journal_page_last 5521
_journal_paper_doi 10.1021/ja8089872
_journal_volume 131
_journal_year 2009
_chemical_formula_sum 'C6 H10 Cu N3'
_chemical_formula_weight 187.71
_chemical_name_systematic
; 
 ? 
;
_space_group_IT_number 148
_symmetry_cell_setting trigonal
_symmetry_space_group_name_Hall '-R 3'
_symmetry_space_group_name_H-M 'R -3 :H'
_atom_sites_solution_hydrogens geom
_atom_sites_solution_primary direct
_atom_sites_solution_secondary difmap
_audit_creation_method SHELXL-97
_cell_angle_alpha 90.00
_cell_angle_beta 90.00
_cell_angle_gamma 120.00
_cell_formula_units_Z 18
_cell_length_a 19.7501(13)
_cell_length_b 19.7501(13)
_cell_length_c 14.1928(10)
_cell_measurement_temperature 195(2)
_cell_volume 4794.4(6)
_computing_structure_refinement 'SHELXL-97 (Sheldrick, 1997)'
_computing_structure_solution 'SHELXS-97 (Sheldrick, 1990)'
_diffrn_ambient_temperature 195(2)
_diffrn_measured_fraction_theta_full 0.975
_diffrn_measured_fraction_theta_max 0.975
_diffrn_measurement_device_type CCD
_diffrn_measurement_method '/w scan'
_diffrn_radiation_monochromator graphite
_diffrn_radiation_source 'fine-focus sealed tube'
_diffrn_radiation_type MoK\a
_diffrn_radiation_wavelength 0.71073
_diffrn_reflns_av_R_equivalents 0.0467
_diffrn_reflns_av_sigmaI/netI 0.0508
_diffrn_reflns_limit_h_max 19
_diffrn_reflns_limit_h_min -24
_diffrn_reflns_limit_k_max 23
_diffrn_reflns_limit_k_min -24
_diffrn_reflns_limit_l_max 17
_diffrn_reflns_limit_l_min -16
_diffrn_reflns_number 6875
_diffrn_reflns_theta_full 26.00
_diffrn_reflns_theta_max 26.00
_diffrn_reflns_theta_min 1.86
_exptl_absorpt_coefficient_mu 1.995
_exptl_absorpt_correction_T_max 0.7030
_exptl_absorpt_correction_T_min 0.6911
_exptl_absorpt_correction_type multi-scan
_exptl_absorpt_process_details SADABS
_exptl_crystal_colour colorless
_exptl_crystal_density_diffrn 1.170
_exptl_crystal_density_method 'not measured'
_exptl_crystal_description block
_exptl_crystal_F_000 1728
_exptl_crystal_size_max 0.20
_exptl_crystal_size_mid 0.19
_exptl_crystal_size_min 0.19
_refine_diff_density_max 0.636
_refine_diff_density_min -0.319
_refine_diff_density_rms 0.078
_refine_ls_extinction_method none
_refine_ls_goodness_of_fit_ref 1.014
_refine_ls_hydrogen_treatment constr
_refine_ls_matrix_type full
_refine_ls_number_parameters 93
_refine_ls_number_reflns 2051
_refine_ls_number_restraints 0
_refine_ls_restrained_S_all 1.014
_refine_ls_R_factor_all 0.0442
_refine_ls_R_factor_gt 0.0364
_refine_ls_shift/su_max 0.001
_refine_ls_shift/su_mean 0.000
_refine_ls_structure_factor_coef Fsqd
_refine_ls_weighting_details 'calc w=1/[\s^2^(Fo^2^)+(0.0337P)^2^+9.3965P] where P=(Fo^2^+2Fc^2^)/3'
_refine_ls_weighting_scheme calc
_refine_ls_wR_factor_gt 0.0863
_refine_ls_wR_factor_ref 0.0919
_reflns_number_gt 1738
_reflns_number_total 2051
_reflns_threshold_expression >2sigma(I)
_cod_data_source_file ja8089872_si_006.cif
_cod_data_source_block MAF-2-195K
_cod_original_sg_symbol_H-M R-3
_cod_database_code 4104192

loop_
_symmetry_equiv_pos_as_xyz
'x, y, z'
'-y, x-y, z'
'-x+y, -x, z'
'x+2/3, y+1/3, z+1/3'
'-y+2/3, x-y+1/3, z+1/3'
'-x+y+2/3, -x+1/3, z+1/3'
'x+1/3, y+2/3, z+2/3'
'-y+1/3, x-y+2/3, z+2/3'
'-x+y+1/3, -x+2/3, z+2/3'
'-x, -y, -z'
'y, -x+y, -z'
'x-y, x, -z'
'-x+2/3, -y+1/3, -z+1/3'
'y+2/3, -x+y+1/3, -z+1/3'
'x-y+2/3, x+1/3, -z+1/3'
'-x+1/3, -y+2/3, -z+2/3'
'y+1/3, -x+y+2/3, -z+2/3'
'x-y+1/3, x+2/3, -z+2/3'

loop_
_atom_site_label
_atom_site_type_symbol
_atom_site_fract_x
_atom_site_fract_y
_atom_site_fract_z
_atom_site_U_iso_or_equiv
_atom_site_adp_type
_atom_site_occupancy
_atom_site_symmetry_multiplicity
_atom_site_calc_flag
_atom_site_refinement_flags
Cu1 Cu 0.415160(18) 0.451837(19) 0.56181(2) 0.03186(14) Uani 1 1 d .
N1 N 0.50557(13) 0.54766(13) 0.61231(15) 0.0344(5) Uani 1 1 d .
N2 N 0.57456(12) 0.58576(12) 0.56108(15) 0.0325(5) Uani 1 1 d .
N3 N 0.58872(13) 0.65538(12) 0.68962(15) 0.0318(5) Uani 1 1 d .
C1 C 0.51712(16) 0.59091(16) 0.68849(18) 0.0343(6) Uani 1 1 d .
C2 C 0.4578(2) 0.5700(2) 0.7656(2) 0.0606(10) Uani 1 1 d .
H2A H 0.4096 0.5213 0.7476 0.073 Uiso 1 1 calc R
H2B H 0.4783 0.5590 0.8237 0.073 Uiso 1 1 calc R
C3 C 0.4369(3) 0.6303(3) 0.7868(4) 0.121(2) Uani 1 1 d .
H3A H 0.3957 0.6106 0.8348 0.182 Uiso 1 1 calc R
H3B H 0.4181 0.6431 0.7294 0.182 Uiso 1 1 calc R
H3C H 0.4831 0.6773 0.8105 0.182 Uiso 1 1 calc R
C4 C 0.62201(15) 0.64949(15) 0.60957(18) 0.0330(6) Uani 1 1 d .
C5 C 0.70278(18) 0.70783(19) 0.5794(2) 0.0513(8) Uani 1 1 d .
H5A H 0.7067 0.7596 0.5729 0.062 Uiso 1 1 calc R
H5B H 0.7130 0.6927 0.5168 0.062 Uiso 1 1 calc R
C6 C 0.7644(2) 0.7146(3) 0.6476(4) 0.0900(15) Uani 1 1 d .
H6A H 0.8162 0.7542 0.6250 0.135 Uiso 1 1 calc R
H6B H 0.7622 0.6640 0.6525 0.135 Uiso 1 1 calc R
H6C H 0.7549 0.7299 0.7097 0.135 Uiso 1 1 calc R

loop_
_atom_site_aniso_label
_atom_site_aniso_U_11
_atom_site_aniso_U_22
_atom_site_aniso_U_33
_atom_site_aniso_U_23
_atom_site_aniso_U_13
_atom_site_aniso_U_12
Cu1 0.0285(2) 0.0320(2) 0.0265(2) -0.00351(12) 0.00705(12) 0.00878(15)
N1 0.0312(12) 0.0328(12) 0.0275(11) -0.0068(9) 0.0078(9) 0.0073(10)
N2 0.0295(12) 0.0300(12) 0.0280(12) -0.0051(9) 0.0055(9) 0.0074(10)
N3 0.0366(12) 0.0280(11) 0.0275(11) -0.0060(9) -0.0031(9) 0.0136(10)
C1 0.0380(15) 0.0317(14) 0.0270(13) -0.0062(10) 0.0037(11) 0.0129(12)
C2 0.058(2) 0.057(2) 0.0409(18) -0.0204(15) 0.0188(15) 0.0092(17)
C3 0.093(4) 0.100(4) 0.159(6) -0.030(4) 0.063(4) 0.040(3)
C4 0.0322(14) 0.0301(14) 0.0313(14) -0.0060(11) -0.0010(11) 0.0115(12)
C5 0.0394(17) 0.0422(18) 0.0497(19) -0.0103(14) 0.0036(14) 0.0036(14)
C6 0.039(2) 0.116(4) 0.091(3) -0.016(3) -0.006(2) 0.021(2)

loop_
_atom_type_symbol
_atom_type_description
_atom_type_scat_dispersion_real
_atom_type_scat_dispersion_imag
_atom_type_scat_source
C C 0.0033 0.0016 'International Tables Vol C Tables 4.2.6.8 and 6.1.1.4'
H H 0.0000 0.0000 'International Tables Vol C Tables 4.2.6.8 and 6.1.1.4'
N N 0.0061 0.0033 'International Tables Vol C Tables 4.2.6.8 and 6.1.1.4'
Cu Cu 0.3201 1.2651 'International Tables Vol C Tables 4.2.6.8 and 6.1.1.4'

loop_
_geom_angle_atom_site_label_1
_geom_angle_atom_site_label_2
_geom_angle_atom_site_label_3
_geom_angle
_geom_angle_site_symmetry_1
_geom_angle_site_symmetry_3
N2 Cu1 N3 125.29(9) 10_666 14_456
N2 Cu1 N1 118.29(9) 10_666 .
N3 Cu1 N1 116.38(9) 14_456 .
C1 N1 N2 105.8(2) . .
C1 N1 Cu1 134.05(18) . .
N2 N1 Cu1 120.09(15) . .
C4 N2 N1 106.2(2) . .
C4 N2 Cu1 131.98(18) . 10_666
N1 N2 Cu1 121.62(16) . 10_666
C4 N3 C1 103.6(2) . .
C4 N3 Cu1 125.82(18) . 15_556
C1 N3 Cu1 129.47(18) . 15_556
N1 C1 N3 112.3(2) . .
N1 C1 C2 123.9(2) . .
N3 C1 C2 123.8(2) . .
C3 C2 C1 114.9(3) . .
N2 C4 N3 112.1(2) . .
N2 C4 C5 124.1(2) . .
N3 C4 C5 123.8(2) . .
C4 C5 C6 112.9(3) . .

loop_
_geom_bond_atom_site_label_1
_geom_bond_atom_site_label_2
_geom_bond_distance
_geom_bond_site_symmetry_2
Cu1 N2 1.946(2) 10_666
Cu1 N3 1.975(2) 14_456
Cu1 N1 1.976(2) .
N1 C1 1.325(3) .
N1 N2 1.388(3) .
N2 C4 1.325(3) .
N2 Cu1 1.946(2) 10_666
N3 C4 1.346(3) .
N3 C1 1.349(3) .
N3 Cu1 1.975(2) 15_556
C1 C2 1.502(4) .
C2 C3 1.473(6) .
C4 C5 1.489(4) .
C5 C6 1.508(6) .
